data_4348489
loop_
_publ_author_name
'P\'erez-Aguirre, Rub\'en'
'Beobide, Garikoitz'
'Castillo, Oscar'
'de Pedro, Imanol'
'Luque, Antonio'
'P\'erez-Y\'a\~nez, Sonia'
'Rodr\'iguez Fern\'andez, Jes\'us'
'Rom\'an, Pascual'

_publ_contact_author
;
 Oscar Castillo. Departamento de Quimica Inorganica. 
 Facultad de Ciencia y Tecnologia
 Universidad del Pais Vasco,  Apdo. 644, E-48080 Bilbao, Spain
;
_publ_section_title
;
 3D Magnetically Ordered Open Supramolecular Architectures Based on
 Ferrimagnetic Cu/Adenine/Hydroxide Heptameric Wheels.
;
_journal_issue 15
_journal_name_full 'Inorganic chemistry'
_journal_page_first 7755
_journal_page_last 7763
_journal_paper_doi 10.1021/acs.inorgchem.6b01231
_journal_volume 55
_journal_year 2016
_chemical_formula_moiety
;
(C30 H42 Cu7 N30 O12), 2(O4 S), 2(C6 H16 N), n(H2O)
;
_chemical_formula_sum 'C42 H74 Cu7 N32 O20 S2'
_chemical_formula_weight 1856.19
_chemical_name_systematic
; 
hexakis(mu-adeninato)hexa(mu3-hidroxido)hexa(mu-aqua)heptacopper(II)
sulfate - triethylammonium sulphate (1/1)n-hydrate
;
_space_group_crystal_system monoclinic
_space_group_IT_number 15
_space_group_name_Hall '-C 2yc'
_space_group_name_H-M_alt 'C 1 2/c 1'
_atom_sites_solution_hydrogens geom
_atom_sites_solution_primary direct
_atom_sites_solution_secondary difmap
_audit_creation_method SHELXL
_cell_angle_alpha 90
_cell_angle_beta 101.102(4)
_cell_angle_gamma 90
_cell_formula_units_Z 4
_cell_length_a 15.5705(6)
_cell_length_b 22.3823(10)
_cell_length_c 27.2969(9)
_cell_measurement_reflns_used 63777
_cell_measurement_temperature 100(2)
_cell_measurement_theta_max 66.464
_cell_measurement_theta_min 2.573
_cell_measurement_wavelength 1.54184
_cell_volume 9335.0(6)
_computing_cell_refinement 'CrysAlis CCD (Oxford Diffraction, 2003)'
_computing_data_collection 'CrysAlis CCD (Oxford Diffraction, 2003)'
_computing_data_reduction 'CrysAlis RED (Oxford Diffraction, 2003)'
_computing_molecular_graphics 'Ortep-3 (Farrugia, 1997)'
_computing_publication_material 'WinGX (Farrugia, 1999)'
_computing_structure_refinement 'SHELXL-97 (Sheldrick, 1997)'
_computing_structure_solution 'Sir92 (Altomare et al., 1993)'
_diffrn_ambient_temperature 100(2)
_diffrn_measured_fraction_theta_full 0.996
_diffrn_measured_fraction_theta_max 0.996
_diffrn_measurement_device_type 'SuperNova, Single source at offset, Atlas'
_diffrn_measurement_method \w
_diffrn_radiation_monochromator mirror
_diffrn_radiation_source 'SuperNova (Cu) X-ray source'
_diffrn_radiation_type CuK\a
_diffrn_radiation_wavelength 1.54184
_diffrn_reflns_av_R_equivalents 0.0849
_diffrn_reflns_av_unetI/netI 0.0708
_diffrn_reflns_limit_h_max 18
_diffrn_reflns_limit_h_min -18
_diffrn_reflns_limit_k_max 26
_diffrn_reflns_limit_k_min -26
_diffrn_reflns_limit_l_max 32
_diffrn_reflns_limit_l_min -23
_diffrn_reflns_number 16386
_diffrn_reflns_theta_full 66.46
_diffrn_reflns_theta_max 66.464
_diffrn_reflns_theta_min 3.63
_diffrn_standards_decay_% 0
_diffrn_standards_interval_count 0
_diffrn_standards_interval_time 0
_diffrn_standards_number 0
_exptl_absorpt_coefficient_mu 2.666
_exptl_absorpt_correction_T_max 0.922
_exptl_absorpt_correction_T_min 0.831
_exptl_absorpt_correction_type numerical
_exptl_absorpt_process_details
;
CrysAlis RED, Oxford Diffraction Ltd.,
Version 1.170.32 (release 06.06.2003 CrysAlis170 VC++)
(compiled Jun  6 2003,13:53:32)
Analytical numeric absorption correction using a multifaceted crystal
model based on expressions derived by R.C. Clark & J.S. Reid.
;
_exptl_crystal_colour 'light blue'
_exptl_crystal_density_diffrn 1.320
_exptl_crystal_density_meas ?
_exptl_crystal_description prism
_exptl_crystal_F_000 3260
_exptl_crystal_size_max 0.16
_exptl_crystal_size_mid 0.06
_exptl_crystal_size_min 0.03
_refine_diff_density_max 1.528
_refine_diff_density_min -1.018
_refine_diff_density_rms 0.166
_refine_ls_extinction_method none
_refine_ls_goodness_of_fit_ref 1.519
_refine_ls_hydrogen_treatment constr
_refine_ls_matrix_type full
_refine_ls_number_parameters 423
_refine_ls_number_reflns 8210
_refine_ls_number_restraints 13
_refine_ls_restrained_S_all 1.518
_refine_ls_R_factor_all 0.1479
_refine_ls_R_factor_gt 0.1205
_refine_ls_shift/su_max 0.000
_refine_ls_shift/su_mean 0.000
_refine_ls_structure_factor_coef Fsqd
_refine_ls_weighting_details 'w=1/[\s^2^(Fo^2^)+(0.2000P)^2^] where P=(Fo^2^+2Fc^2^)/3'
_refine_ls_weighting_scheme calc
_refine_ls_wR_factor_gt 0.3766
_refine_ls_wR_factor_ref 0.4025
_reflns_number_gt 5128
_reflns_number_total 8210
_reflns_threshold_expression >2sigma(I)
_cod_data_source_file ic6b01231_si_002.cif
_cod_data_source_block compound-1
_cod_depositor_comments
;
The following automatic conversions were performed:

data item '_exptl_crystal_density_meas' value 'not measured' was
changed to '?' -- the value is perceived as not measured.

Automatic conversion script
Id: cif_fix_values 6909 2019-04-08 15:41:33Z antanas 
;
_cod_original_sg_symbol_H-M 'C 2/c'
_cod_database_code 4348489
_platon_squeeze_void_probe_radius 1.20

loop_
_symmetry_equiv_pos_as_xyz
'x, y, z'
'-x, y, -z+1/2'
'x+1/2, y+1/2, z'
'-x+1/2, y+1/2, -z+1/2'
'-x, -y, -z'
'x, -y, z-1/2'
'-x+1/2, -y+1/2, -z'
'x+1/2, -y+1/2, z-1/2'

loop_
_atom_site_label
_atom_site_type_symbol
_atom_site_fract_x
_atom_site_fract_y
_atom_site_fract_z
_atom_site_U_iso_or_equiv
_atom_site_adp_type
_atom_site_occupancy
_atom_site_symmetry_multiplicity
_atom_site_calc_flag
_atom_site_refinement_flags
_atom_site_disorder_assembly
_atom_site_disorder_group
Cu1 Cu 1.0000 0.0000 0.5000 0.0437(5) Uani 1 2 d S . .
Cu2 Cu 1.00319(10) 0.00057(7) 0.38876(4) 0.0589(5) Uani 1 1 d . . .
Cu3 Cu 0.83524(9) 0.04574(7) 0.42440(5) 0.0604(5) Uani 1 1 d . . .
Cu4 Cu 0.83289(9) 0.04743(6) 0.53716(5) 0.0584(4) Uani 1 1 d . . .
O1 O 1.0770(4) 0.0190(2) 0.4525(2) 0.0463(12) Uani 1 1 d . . .
H1 H 1.1041 0.0518 0.4553 0.069 Uiso 1 1 d . . .
O2 O 0.9249(4) -0.0190(2) 0.4350(2) 0.0460(12) Uani 1 1 d . . .
H2 H 0.8972 -0.0489 0.4316 0.069 Uiso 1 1 d . . .
O3 O 0.9062(3) 0.0696(2) 0.4893(2) 0.0438(12) Uani 1 1 d . . .
H3 H 0.9153 0.1041 0.4902 0.066 Uiso 1 1 d . . .
N11 N 0.6663(11) -0.0197(8) 0.2963(6) 0.139(7) Uani 1 1 d . . .
C12 C 0.6974(8) 0.0090(8) 0.3384(5) 0.092(4) Uani 1 1 d . . .
H12 H 0.6579 0.0265 0.3557 0.111 Uiso 1 1 calc R . .
N13 N 0.7803(6) 0.0137(6) 0.3565(4) 0.090(3) Uani 1 1 d . . .
C14 C 0.8288(10) -0.0161(6) 0.3254(3) 0.081(4) Uani 1 1 d . A .
C15A C 0.8008(19) -0.0488(12) 0.2837(10) 0.073(6) Uiso 0.50 1 d P A 1
C16A C 0.710(2) -0.0486(16) 0.2650(13) 0.100(8) Uiso 0.50 1 d P A 1
N16A N 0.6629(17) -0.0730(11) 0.2257(9) 0.096(6) Uiso 0.50 1 d P A 1
H16A H 0.6068 -0.0703 0.2207 0.116 Uiso 0.50 1 calc PR A 1
H16B H 0.6875 -0.0919 0.2047 0.116 Uiso 0.50 1 calc PR A 1
C15B C 0.764(2) -0.0382(13) 0.2857(11) 0.082(7) Uiso 0.50 1 d P A 2
C16B C 0.787(3) -0.0688(17) 0.2531(14) 0.103(9) Uiso 0.50 1 d P A 2
N16B N 0.723(3) -0.093(2) 0.2178(16) 0.170(15) Uiso 0.50 1 d P A 2
H16C H 0.7368 -0.1152 0.1949 0.204 Uiso 0.50 1 calc PR A 2
H16D H 0.6689 -0.0854 0.2181 0.204 Uiso 0.50 1 calc PR A 2
N17 N 0.8587(13) -0.0739(7) 0.2576(5) 0.121(5) Uani 1 1 d . . .
C18 C 0.9297(9) -0.0586(6) 0.2928(5) 0.088(3) Uiso 1 1 d . A .
H18 H 0.9852 -0.0727 0.2911 0.106 Uiso 0.50 1 calc PR B 1
N19 N 0.9171(7) -0.0223(5) 0.3303(3) 0.075(2) Uani 1 1 d . . .
N21 N 0.6651(8) 0.1945(5) 0.5336(5) 0.099(3) Uani 1 1 d . . .
C22 C 0.7115(9) 0.1485(6) 0.5443(6) 0.092(4) Uani 1 1 d . . .
H22 H 0.7221 0.1372 0.5777 0.111 Uiso 1 1 calc R . .
N23 N 0.7465(5) 0.1145(4) 0.5144(4) 0.072(2) Uani 1 1 d . . .
C24 C 0.7315(6) 0.1340(4) 0.4657(4) 0.065(2) Uani 1 1 d . A .
C25 C 0.6772(11) 0.1865(8) 0.4525(7) 0.108(5) Uani 1 1 d . . .
C26 C 0.6425(14) 0.2170(8) 0.4834(12) 0.151(9) Uani 1 1 d U . .
N26 N 0.5955(11) 0.2668(7) 0.4699(10) 0.192(10) Uani 1 1 d U . .
H26A H 0.5878 0.2793 0.4395 0.230 Uiso 1 1 calc R . .
H26B H 0.5731 0.2862 0.4916 0.230 Uiso 1 1 calc R . .
N27 N 0.6710(9) 0.1987(6) 0.3982(6) 0.114(4) Uani 1 1 d . . .
C28 C 0.7188(9) 0.1492(7) 0.3864(5) 0.099(4) Uani 1 1 d . A .
H28 H 0.7260 0.1418 0.3539 0.119 Uiso 1 1 calc R . .
N29 N 0.7537(6) 0.1132(4) 0.4245(4) 0.074(2) Uani 1 1 d . . .
N31 N 1.1415(8) 0.0771(5) 0.2865(3) 0.082(3) Uani 1 1 d . . .
C32 C 1.0813(10) 0.0547(6) 0.3100(4) 0.088(4) Uani 1 1 d . A .
H32 H 1.0231 0.0629 0.2962 0.106 Uiso 1 1 calc R . .
N33 N 1.0960(8) 0.0220(4) 0.3506(3) 0.077(3) Uani 1 1 d . . .
C34 C 1.1828(9) 0.0141(6) 0.3682(5) 0.081(4) Uani 1 1 d . A .
C35 C 1.2520(13) 0.0375(7) 0.3453(5) 0.105(5) Uani 1 1 d . . .
C36 C 1.2297(12) 0.0672(7) 0.3029(5) 0.103(5) Uani 1 1 d . A .
N36 N 1.2890(10) 0.0945(6) 0.2805(4) 0.119(5) Uani 1 1 d . . .
H36A H 1.3436 0.0930 0.2939 0.143 Uiso 1 1 calc R A .
H36B H 1.2721 0.1134 0.2529 0.143 Uiso 1 1 calc R . .
N37 N 1.3320(7) 0.0218(6) 0.3726(4) 0.090(3) Uani 1 1 d . A .
C38 C 1.3101(8) -0.0110(7) 0.4099(5) 0.087(4) Uani 1 1 d . . .
H38 H 1.3526 -0.0288 0.4341 0.105 Uiso 1 1 calc R A .
N39 N 1.2245(7) -0.0170(5) 0.4106(3) 0.080(3) Uani 1 1 d . . .
O1W O 0.9448(5) 0.1003(4) 0.3879(3) 0.078(2) Uani 1 1 d . . .
H1W1 H 0.9277 0.1227 0.3622 0.117 Uiso 1 1 d . . .
H1W2 H 0.9678 0.1234 0.4116 0.117 Uiso 1 1 d . . .
O2W O 0.7464(5) -0.0168(4) 0.4699(3) 0.078(2) Uani 1 1 d . . .
H2W1 H 0.6920 -0.0234 0.4582 0.117 Uiso 1 1 d . . .
H2W2 H 0.7701 -0.0507 0.4775 0.117 Uiso 1 1 d . . .
O3W O 0.9426(6) 0.1050(4) 0.5992(3) 0.080(2) Uani 1 1 d . . .
H3W1 H 0.9764 0.1163 0.5797 0.120 Uiso 1 1 d . . .
H3W2 H 0.9473 0.1317 0.6224 0.120 Uiso 1 1 d . . .
S1 S 1.1020(3) 0.16527(17) 0.50835(16) 0.0974(10) Uani 1 1 d . . .
O11 O 1.0840(7) 0.1406(5) 0.5557(4) 0.104(3) Uani 1 1 d . . .
O12 O 1.1424(9) 0.2214(5) 0.5182(4) 0.124(4) Uani 1 1 d . . .
O13 O 1.1610(7) 0.1224(4) 0.4877(4) 0.104(3) Uani 1 1 d . . .
O14 O 1.0183(8) 0.1713(5) 0.4701(5) 0.124(4) Uani 1 1 d . . .
N41 N 1.2249(11) 0.2330(8) 0.6222(10) 0.230(12) Uiso 1 1 d D . .
H41 H 1.2001 0.2217 0.5906 0.276 Uiso 1 1 calc R . .
C42 C 1.2861(13) 0.2816(9) 0.6131(9) 0.214(13) Uiso 1 1 d D . .
C43 C 1.359(2) 0.288(2) 0.6575(14) 0.32(3) Uiso 1 1 d D . .
C44 C 1.2674(19) 0.1762(12) 0.6438(13) 0.29(2) Uiso 1 1 d D . .
C45 C 1.315(3) 0.147(2) 0.6071(16) 0.31(2) Uiso 1 1 d D . .
C46 C 1.147(2) 0.2528(15) 0.6427(17) 0.34(3) Uiso 1 1 d D . .
C47 C 1.098(5) 0.300(4) 0.610(3) 0.60(7) Uiso 1 1 d D . .

loop_
_atom_site_aniso_label
_atom_site_aniso_U_11
_atom_site_aniso_U_22
_atom_site_aniso_U_33
_atom_site_aniso_U_23
_atom_site_aniso_U_13
_atom_site_aniso_U_12
Cu1 0.0453(8) 0.0536(9) 0.0349(8) 0.0055(6) 0.0146(6) 0.0125(7)
Cu2 0.0735(9) 0.0689(9) 0.0375(7) 0.0031(5) 0.0189(6) 0.0067(7)
Cu3 0.0575(8) 0.0700(9) 0.0532(8) 0.0120(6) 0.0095(6) 0.0076(6)
Cu4 0.0598(8) 0.0628(9) 0.0587(8) -0.0023(6) 0.0264(6) 0.0080(6)
O1 0.052(3) 0.040(3) 0.052(3) 0.003(2) 0.021(2) 0.001(2)
O2 0.051(3) 0.040(3) 0.045(3) 0.006(2) 0.006(2) -0.004(2)
O3 0.041(3) 0.030(2) 0.061(3) 0.004(2) 0.013(2) 0.005(2)
N11 0.131(12) 0.136(12) 0.128(12) 0.043(10) -0.029(10) -0.066(10)
C12 0.068(7) 0.134(12) 0.073(7) 0.001(7) 0.006(6) -0.001(7)
N13 0.061(5) 0.133(9) 0.068(6) 0.027(6) -0.006(4) -0.013(6)
C14 0.131(11) 0.083(7) 0.029(4) 0.006(4) 0.012(5) -0.024(7)
N17 0.185(16) 0.101(9) 0.078(7) 0.008(6) 0.029(9) -0.033(10)
N19 0.101(7) 0.090(6) 0.034(4) 0.000(4) 0.013(4) -0.004(5)
N21 0.104(8) 0.068(7) 0.126(10) -0.017(6) 0.026(7) -0.002(6)
C22 0.096(9) 0.072(7) 0.108(10) -0.024(7) 0.016(7) 0.011(7)
N23 0.058(4) 0.052(5) 0.113(7) -0.017(5) 0.032(5) 0.000(4)
C24 0.060(5) 0.038(4) 0.093(7) 0.008(4) 0.005(5) -0.003(4)
C25 0.111(11) 0.099(11) 0.118(12) -0.018(9) 0.034(9) -0.014(9)
C26 0.122(14) 0.076(10) 0.26(3) 0.022(14) 0.040(17) 0.023(9)
N26 0.139(14) 0.073(8) 0.35(3) 0.031(14) 0.016(17) 0.021(8)
N27 0.117(9) 0.089(8) 0.128(10) 0.048(7) 0.004(8) 0.013(7)
C28 0.106(9) 0.094(9) 0.092(9) 0.058(8) 0.005(7) 0.017(8)
N29 0.061(5) 0.073(6) 0.088(6) 0.016(5) 0.019(4) 0.010(4)
N31 0.108(8) 0.087(7) 0.054(5) -0.003(4) 0.024(5) -0.002(6)
C32 0.137(11) 0.085(8) 0.058(6) 0.018(5) 0.055(7) 0.026(8)
N33 0.126(8) 0.075(5) 0.048(4) 0.011(4) 0.063(5) 0.006(5)
C34 0.095(8) 0.078(7) 0.088(8) -0.023(6) 0.061(7) -0.010(6)
C35 0.146(14) 0.101(10) 0.082(9) -0.016(8) 0.056(9) -0.013(10)
C36 0.150(14) 0.109(11) 0.069(8) 0.002(7) 0.067(9) -0.009(10)
N36 0.167(12) 0.130(10) 0.082(7) 0.009(7) 0.078(8) -0.038(9)
N37 0.067(6) 0.115(9) 0.096(7) -0.001(6) 0.036(6) -0.004(6)
C38 0.068(7) 0.125(11) 0.082(8) -0.007(7) 0.047(6) -0.004(7)
N39 0.085(6) 0.104(7) 0.064(5) -0.003(5) 0.044(5) 0.000(5)
O1W 0.089(5) 0.084(5) 0.060(4) 0.006(4) 0.012(4) 0.003(4)
O2W 0.070(4) 0.066(4) 0.102(6) -0.003(4) 0.026(4) -0.001(4)
O3W 0.111(6) 0.073(5) 0.065(4) -0.012(3) 0.041(4) -0.003(4)
S1 0.104(2) 0.079(2) 0.112(3) -0.0048(18) 0.026(2) -0.0098(18)
O11 0.109(7) 0.098(7) 0.110(7) -0.012(6) 0.033(6) 0.011(6)
O12 0.173(11) 0.077(6) 0.122(8) -0.004(6) 0.026(8) -0.027(7)
O13 0.117(7) 0.080(6) 0.126(8) 0.008(5) 0.047(6) 0.007(5)
O14 0.130(9) 0.074(6) 0.152(10) -0.012(6) -0.011(7) 0.015(6)

loop_
_atom_type_symbol
_atom_type_description
_atom_type_scat_dispersion_real
_atom_type_scat_dispersion_imag
_atom_type_scat_source
C C 0.0181 0.0091 'International Tables Vol C Tables 4.2.6.8 and 6.1.1.4'
H H 0.0000 0.0000 'International Tables Vol C Tables 4.2.6.8 and 6.1.1.4'
N N 0.0311 0.0180 'International Tables Vol C Tables 4.2.6.8 and 6.1.1.4'
O O 0.0492 0.0322 'International Tables Vol C Tables 4.2.6.8 and 6.1.1.4'
Cu Cu -1.9646 0.5888 'International Tables Vol C Tables 4.2.6.8 and 6.1.1.4'
S S 0.3331 0.5567 'International Tables Vol C Tables 4.2.6.8 and 6.1.1.4'

loop_
_geom_angle_atom_site_label_1
_geom_angle_atom_site_label_2
_geom_angle_atom_site_label_3
_geom_angle
_geom_angle_site_symmetry_1
_geom_angle_site_symmetry_3
O2 Cu1 O2 180.000(1) 5_756 .
O2 Cu1 O1 77.6(2) 5_756 5_756
O2 Cu1 O1 102.4(2) . 5_756
O2 Cu1 O1 102.4(2) 5_756 .
O2 Cu1 O1 77.6(2) . .
O1 Cu1 O1 180.000(1) 5_756 .
O2 Cu1 O3 76.2(2) 5_756 5_756
O2 Cu1 O3 103.8(2) . 5_756
O1 Cu1 O3 104.0(2) 5_756 5_756
O1 Cu1 O3 76.0(2) . 5_756
O2 Cu1 O3 103.8(2) 5_756 .
O2 Cu1 O3 76.2(2) . .
O1 Cu1 O3 76.0(2) 5_756 .
O1 Cu1 O3 104.0(2) . .
O3 Cu1 O3 180.000(1) 5_756 .
O2 Cu1 Cu2 39.24(16) 5_756 5_756
O2 Cu1 Cu2 140.76(16) . 5_756
O1 Cu1 Cu2 38.39(17) 5_756 5_756
O1 Cu1 Cu2 141.61(17) . 5_756
O3 Cu1 Cu2 90.17(15) 5_756 5_756
O3 Cu1 Cu2 89.83(15) . 5_756
O2 Cu1 Cu2 140.76(16) 5_756 .
O2 Cu1 Cu2 39.24(16) . .
O1 Cu1 Cu2 141.61(17) 5_756 .
O1 Cu1 Cu2 38.39(17) . .
O3 Cu1 Cu2 89.83(15) 5_756 .
O3 Cu1 Cu2 90.17(15) . .
Cu2 Cu1 Cu2 180.0 5_756 .
O2 Cu1 Cu3 142.03(17) 5_756 .
O2 Cu1 Cu3 37.97(17) . .
O1 Cu1 Cu3 88.79(17) 5_756 .
O1 Cu1 Cu3 91.21(17) . .
O3 Cu1 Cu3 141.77(16) 5_756 .
O3 Cu1 Cu3 38.23(16) . .
Cu2 Cu1 Cu3 119.25(4) 5_756 .
Cu2 Cu1 Cu3 60.75(4) . .
O2 Cu1 Cu4 91.20(17) 5_756 .
O2 Cu1 Cu4 88.80(17) . .
O1 Cu1 Cu4 38.56(16) 5_756 .
O1 Cu1 Cu4 141.44(16) . .
O3 Cu1 Cu4 142.53(14) 5_756 .
O3 Cu1 Cu4 37.47(14) . .
Cu2 Cu1 Cu4 60.52(4) 5_756 .
Cu2 Cu1 Cu4 119.48(4) . .
Cu3 Cu1 Cu4 58.73(4) . .
O1 Cu2 N19 171.8(3) . .
O1 Cu2 O2 78.7(2) . .
N19 Cu2 O2 93.1(3) . .
O1 Cu2 N33 93.0(4) . .
N19 Cu2 N33 95.1(4) . .
O2 Cu2 N33 171.7(4) . .
O1 Cu2 O1W 88.2(2) . .
N19 Cu2 O1W 92.1(4) . .
O2 Cu2 O1W 86.1(2) . .
N33 Cu2 O1W 94.7(3) . .
O1 Cu2 Cu1 39.29(15) . .
N19 Cu2 Cu1 132.6(3) . .
O2 Cu2 Cu1 39.43(16) . .
N33 Cu2 Cu1 132.3(3) . .
O1W Cu2 Cu1 86.25(18) . .
O1 Cu2 Cu4 38.94(16) . 5_756
N19 Cu2 Cu4 142.0(3) . 5_756
O2 Cu2 Cu4 92.17(17) . 5_756
N33 Cu2 Cu4 80.6(3) . 5_756
O1W Cu2 Cu4 125.7(2) . 5_756
Cu1 Cu2 Cu4 61.43(3) . 5_756
O1 Cu2 Cu3 92.24(16) . .
N19 Cu2 Cu3 81.7(3) . .
O2 Cu2 Cu3 38.14(16) . .
N33 Cu2 Cu3 144.8(3) . .
O1W Cu2 Cu3 50.7(2) . .
Cu1 Cu2 Cu3 61.08(3) . .
Cu4 Cu2 Cu3 122.50(5) 5_756 .
N29 Cu3 O3 92.4(3) . .
N29 Cu3 O2 171.3(3) . .
O3 Cu3 O2 79.1(2) . .
N29 Cu3 N13 96.6(5) . .
O3 Cu3 N13 170.5(4) . .
O2 Cu3 N13 92.1(4) . .
N29 Cu3 Cu4 81.9(3) . .
O3 Cu3 Cu4 38.08(15) . .
O2 Cu3 Cu4 90.37(17) . .
N13 Cu3 Cu4 146.7(3) . .
N29 Cu3 Cu2 145.5(3) . .
O3 Cu3 Cu2 90.54(15) . .
O2 Cu3 Cu2 37.48(15) . .
N13 Cu3 Cu2 80.3(3) . .
Cu4 Cu3 Cu2 119.03(5) . .
N29 Cu3 Cu1 133.9(3) . .
O3 Cu3 Cu1 41.59(14) . .
O2 Cu3 Cu1 37.49(16) . .
N13 Cu3 Cu1 129.5(4) . .
Cu4 Cu3 Cu1 60.87(4) . .
Cu2 Cu3 Cu1 58.17(4) . .
N39 Cu4 O3 170.8(4) 5_756 .
N39 Cu4 O1 92.6(4) 5_756 5_756
O3 Cu4 O1 78.6(2) . 5_756
N39 Cu4 N23 96.4(4) 5_756 .
O3 Cu4 N23 92.6(3) . .
O1 Cu4 N23 170.0(3) 5_756 .
N39 Cu4 Cu3 145.3(3) 5_756 .
O3 Cu4 Cu3 38.46(17) . .
O1 Cu4 Cu3 89.37(16) 5_756 .
N23 Cu4 Cu3 80.7(3) . .
N39 Cu4 Cu1 129.9(3) 5_756 .
O3 Cu4 Cu1 41.15(14) . .
O1 Cu4 Cu1 37.41(15) 5_756 .
N23 Cu4 Cu1 133.6(3) . .
Cu3 Cu4 Cu1 60.39(3) . .
Cu2 O1 Cu1 102.3(3) . .
Cu2 O1 Cu4 104.1(3) . 5_756
Cu1 O1 Cu4 104.0(2) . 5_756
Cu2 O1 H1 117.8 . .
Cu1 O1 H1 119.0 . .
Cu4 O1 H1 107.8 5_756 .
Cu2 O2 Cu1 101.3(2) . .
Cu2 O2 Cu3 104.4(2) . .
Cu1 O2 Cu3 104.5(3) . .
Cu2 O2 H2 120.3 . .
Cu1 O2 H2 120.2 . .
Cu3 O2 H2 104.2 . .
Cu4 O3 Cu3 103.5(2) . .
Cu4 O3 Cu1 101.4(2) . .
Cu3 O3 Cu1 100.2(2) . .
Cu4 O3 H3 110.7 . .
Cu3 O3 H3 111.1 . .
Cu1 O3 H3 127.2 . .
C12 N11 C16A 129(2) . .
C12 N11 C15B 94.5(15) . .
C16A N11 C15B 34.8(17) . .
N13 C12 N11 122.7(15) . .
N13 C12 H12 118.6 . .
N11 C12 H12 118.6 . .
C12 N13 C14 110.1(12) . .
C12 N13 Cu3 126.5(10) . .
C14 N13 Cu3 122.7(8) . .
C15A C14 N19 100.5(16) . .
C15A C14 N13 129.8(18) . .
N19 C14 N13 129.7(10) . .
C15A C14 C15B 26.2(13) . .
N19 C14 C15B 126.3(17) . .
N13 C14 C15B 103.9(17) . .
C14 C15A N17 121(2) . .
C14 C15A C16A 116(3) . .
N17 C15A C16A 122(3) . .
C14 C15A C18 78.5(15) . .
N17 C15A C18 43.3(11) . .
C16A C15A C18 165(3) . .
N16A C16A N11 116(3) . .
N16A C16A C15A 132(3) . .
N11 C16A C15A 111(3) . .
C16A N16A H16A 120.0 . .
C16A N16A H16B 120.0 . .
H16A N16A H16B 120.0 . .
C16B C15B C14 119(4) . .
C16B C15B N11 132(3) . .
C14 C15B N11 109(2) . .
C16B C15B N17 31(2) . .
C14 C15B N17 88.0(19) . .
N11 C15B N17 163(2) . .
N17 C16B C15B 114(4) . .
N17 C16B N16B 128(4) . .
C15B C16B N16B 118(4) . .
C16B N16B H16C 120.0 . .
C16B N16B H16D 120.0 . .
H16C N16B H16D 120.0 . .
C16B N17 C18 136(3) . .
C16B N17 C15A 43(2) . .
C18 N17 C15A 93.1(15) . .
C16B N17 C15B 35(2) . .
C18 N17 C15B 100.9(14) . .
C15A N17 C15B 8.2(16) . .
N19 C18 N17 118.1(14) . .
N19 C18 C15A 74.8(12) . .
N17 C18 C15A 43.7(11) . .
N19 C18 H18 120.9 . .
N17 C18 H18 120.9 . .
C15A C18 H18 163.3 . .
C18 N19 C14 106.2(10) . .
C18 N19 Cu2 127.1(10) . .
C14 N19 Cu2 125.1(7) . .
C22 N21 C26 122.2(15) . .
N21 C22 N23 128.2(15) . .
N21 C22 H22 115.9 . .
N23 C22 H22 115.9 . .
C22 N23 C24 113.8(11) . .
C22 N23 Cu4 124.7(10) . .
C24 N23 Cu4 120.6(7) . .
N29 C24 N23 133.4(9) . .
N29 C24 C25 107.9(11) . .
N23 C24 C25 118.7(11) . .
C26 C25 C24 124.4(19) . .
C26 C25 N27 127(2) . .
C24 C25 N27 108.6(13) . .
C25 C26 N26 122(3) . .
C25 C26 N21 112.5(17) . .
N26 C26 N21 125(3) . .
C26 N26 H26A 120.0 . .
C26 N26 H26B 120.0 . .
H26A N26 H26B 120.0 . .
C28 N27 C25 98.6(11) . .
N29 C28 N27 116.5(14) . .
N29 C28 H28 121.7 . .
N27 C28 H28 121.7 . .
C24 N29 C28 108.3(11) . .
C24 N29 Cu3 122.9(7) . .
C28 N29 Cu3 128.5(10) . .
C32 N31 C36 122.2(11) . .
N33 C32 N31 126.4(14) . .
N33 C32 H32 116.8 . .
N31 C32 H32 116.8 . .
C32 N33 C34 111.8(11) . .
C32 N33 Cu2 123.3(10) . .
C34 N33 Cu2 123.9(7) . .
N33 C34 N39 128.9(9) . .
N33 C34 C35 125.2(14) . .
N39 C34 C35 105.8(13) . .
C36 C35 N37 131.5(15) . .
C36 C35 C34 118.0(18) . .
N37 C35 C34 110.4(13) . .
C35 C36 N36 122.6(18) . .
C35 C36 N31 116.2(13) . .
N36 C36 N31 120.5(14) . .
C36 N36 H36A 120.0 . .
C36 N36 H36B 120.0 . .
H36A N36 H36B 120.0 . .
C38 N37 C35 102.3(11) . .
N39 C38 N37 117.4(13) . .
N39 C38 H38 121.3 . .
N37 C38 H38 121.3 . .
C38 N39 C34 103.9(10) . .
C38 N39 Cu4 130.0(9) . 5_756
C34 N39 Cu4 125.2(8) . 5_756
Cu2 O1W H1W1 127.0 . .
Cu2 O1W H1W2 116.9 . .
H1W1 O1W H1W2 106.6 . .
H2W1 O2W H2W2 106.7 . .
H3W1 O3W H3W2 106.0 . .
O12 S1 O11 108.6(7) . .
O12 S1 O13 111.0(8) . .
O11 S1 O13 108.6(6) . .
O12 S1 O14 110.2(8) . .
O11 S1 O14 110.7(7) . .
O13 S1 O14 107.8(7) . .
C44 N41 C46 115.7(9) . .
C44 N41 C42 115.7(9) . .
C46 N41 C42 115.7(9) . .
C44 N41 H41 102.1 . .
C46 N41 H41 102.1 . .
C42 N41 H41 102.1 . .
N41 C42 C43 109.8(17) . .
N41 C44 C45 109.9(17) . .
N41 C46 C47 109.8(17) . .

loop_
_geom_bond_atom_site_label_1
_geom_bond_atom_site_label_2
_geom_bond_distance
_geom_bond_site_symmetry_2
Cu1 O2 1.973(6) 5_756
Cu1 O2 1.973(6) .
Cu1 O1 1.975(5) 5_756
Cu1 O1 1.975(5) .
Cu1 O3 2.117(5) 5_756
Cu1 O3 2.117(5) .
Cu1 Cu2 3.0465(13) 5_756
Cu1 Cu2 3.0465(13) .
Cu1 Cu3 3.1384(15) .
Cu1 Cu4 3.1533(14) .
Cu2 O1 1.937(6) .
Cu2 N19 1.945(9) .
Cu2 O2 1.965(5) .
Cu2 N33 1.996(8) .
Cu2 O1W 2.409(9) .
Cu2 Cu4 3.126(2) 5_756
Cu2 Cu3 3.129(2) .
Cu3 N29 1.973(9) .
Cu3 O3 1.973(6) .
Cu3 O2 1.995(6) .
Cu3 N13 2.017(11) .
Cu3 Cu4 3.0853(18) .
Cu4 N39 1.945(8) 5_756
Cu4 O3 1.957(5) .
Cu4 O1 2.026(6) 5_756
Cu4 N23 2.031(9) .
O1 Cu4 2.026(6) 5_756
O1 H1 0.8426 .
O2 H2 0.7925 .
O3 H3 0.7847 .
N11 C12 1.33(2) .
N11 C16A 1.36(4) .
N11 C15B 1.66(4) .
C12 N13 1.295(16) .
C12 H12 0.9300 .
N13 C14 1.408(18) .
C14 C15A 1.35(3) .
C14 N19 1.363(17) .
C14 C15B 1.42(3) .
C15A N17 1.37(3) .
C15A C16A 1.40(4) .
C15A C18 1.99(3) .
C16A N16A 1.30(4) .
N16A H16A 0.8600 .
N16A H16B 0.8600 .
C15B C16B 1.23(5) .
C15B N17 1.96(4) .
C16B N17 1.11(4) .
C16B N16B 1.35(5) .
N16B H16C 0.8600 .
N16B H16D 0.8600 .
N17 C18 1.36(2) .
C18 N19 1.348(17) .
C18 H18 0.9300 .
N21 C22 1.260(18) .
N21 C26 1.44(3) .
C22 N23 1.310(15) .
C22 H22 0.9300 .
N23 C24 1.375(15) .
C24 N29 1.324(15) .
C24 C25 1.45(2) .
C25 C26 1.28(3) .
C25 N27 1.49(2) .
C26 N26 1.35(2) .
N26 H26A 0.8600 .
N26 H26B 0.8600 .
N27 C28 1.41(2) .
C28 N29 1.345(14) .
C28 H28 0.9300 .
N31 C32 1.332(16) .
N31 C36 1.38(2) .
C32 N33 1.312(14) .
C32 H32 0.9300 .
N33 C34 1.355(18) .
C34 N39 1.400(18) .
C34 C35 1.442(19) .
C35 C36 1.32(2) .
C35 N37 1.37(2) .
C36 N36 1.345(17) .
N36 H36A 0.8600 .
N36 H36B 0.8600 .
N37 C38 1.352(17) .
C38 N39 1.343(15) .
C38 H38 0.9300 .
N39 Cu4 1.945(8) 5_756
O1W H1W1 0.8618 .
O1W H1W2 0.8501 .
O2W H2W1 0.8582 .
O2W H2W2 0.8526 .
O3W H3W1 0.8560 .
O3W H3W2 0.8629 .
S1 O12 1.408(11) .
S1 O11 1.482(11) .
S1 O13 1.510(10) .
S1 O14 1.511(12) .
N41 C44 1.5001(11) .
N41 C46 1.5001(11) .
N41 C42 1.5001(11) .
N41 H41 0.9100 .
C42 C43 1.5020(11) .
C44 C45 1.5020(11) .
C46 C47 1.5020(11) .

loop_
_platon_squeeze_void_nr
_platon_squeeze_void_average_x
_platon_squeeze_void_average_y
_platon_squeeze_void_average_z
_platon_squeeze_void_volume
_platon_squeeze_void_count_electrons
_platon_squeeze_void_content
1 0.044 0.436 0.005 3326 955 ' '
